data_7150966
loop_
_publ_author_name
'Matsuhira, Takashi'
'Tsuchihashi, Kazuki'
'Yamamoto, Hitoshi'
'Okamura, Taka-aki'
'Ueyama, Norikazu'

_publ_section_title
;
 Novel photosystem involving protonation and deprotonation processes
 modelled on a PYP photocycle
;
_journal_issue 17
_journal_name_full 'Organic &amp; Biomolecular Chemistry'
_journal_page_first 3118
_journal_page_last 3126
_journal_paper_doi 10.1039/b807417h
_journal_volume 6
_journal_year 2008
_chemical_formula_moiety ' C13 H17 N O2'
_chemical_formula_sum 'C13 H17 N O2'
_chemical_formula_weight 219.28
_chemical_name_systematic
;
?
;
_space_group_IT_number 61
_symmetry_cell_setting orthorhombic
_symmetry_space_group_name_Hall '-P 2ac 2ab'
_symmetry_space_group_name_H-M 'P b c a'
_atom_sites_solution_hydrogens geom
_atom_sites_solution_primary direct
_atom_sites_solution_secondary difmap
_audit_creation_method SHELXL-97
_cell_angle_alpha 90.00
_cell_angle_beta 90.00
_cell_angle_gamma 90.00
_cell_formula_units_Z 8
_cell_length_a 12.940(5)
_cell_length_b 9.252(5)
_cell_length_c 20.599(11)
_cell_measurement_reflns_used 5771
_cell_measurement_temperature 200(2)
_cell_measurement_theta_max 27.5
_cell_measurement_theta_min 3.4
_cell_volume 2466(2)
_computing_cell_refinement PROCESS-AUTO
_computing_data_collection PROCESS-AUTO
_computing_data_reduction 'teXsan Ver. 1.11'
_computing_structure_refinement 'SHELXL-97 (Sheldrick, 1997)'
_computing_structure_solution 'SHELXS-97 (Sheldrick, 1990)'
_diffrn_ambient_temperature 200(2)
_diffrn_detector_area_resol_mean 10.00
_diffrn_measured_fraction_theta_full 0.999
_diffrn_measured_fraction_theta_max 0.999
_diffrn_measurement_device_type 'Rigaku RAXIS-RAPID Imaging Plate'
_diffrn_measurement_method \w
_diffrn_radiation_monochromator graphite
_diffrn_radiation_source 'fine-focus sealed tube'
_diffrn_radiation_type MoK\a
_diffrn_radiation_wavelength 0.71075
_diffrn_reflns_av_R_equivalents 0.1264
_diffrn_reflns_av_sigmaI/netI 0.0638
_diffrn_reflns_limit_h_max 15
_diffrn_reflns_limit_h_min -15
_diffrn_reflns_limit_k_max 11
_diffrn_reflns_limit_k_min -11
_diffrn_reflns_limit_l_max 24
_diffrn_reflns_limit_l_min -24
_diffrn_reflns_number 17209
_diffrn_reflns_theta_full 25.00
_diffrn_reflns_theta_max 25.00
_diffrn_reflns_theta_min 3.15
_exptl_absorpt_coefficient_mu 0.079
_exptl_absorpt_correction_T_max 0.998
_exptl_absorpt_correction_T_min 0.600
_exptl_absorpt_correction_type multi-scan
_exptl_absorpt_process_details '(Higashi, 1995)'
_exptl_crystal_colour colorless
_exptl_crystal_density_diffrn 1.181
_exptl_crystal_density_method 'not measured'
_exptl_crystal_description platelet
_exptl_crystal_F_000 944
_exptl_crystal_size_max 0.350
_exptl_crystal_size_mid 0.300
_exptl_crystal_size_min 0.020
_refine_diff_density_max 0.165
_refine_diff_density_min -0.179
_refine_diff_density_rms 0.040
_refine_ls_extinction_method none
_refine_ls_goodness_of_fit_ref 1.035
_refine_ls_hydrogen_treatment mixed
_refine_ls_matrix_type full
_refine_ls_number_parameters 151
_refine_ls_number_reflns 2161
_refine_ls_number_restraints 0
_refine_ls_restrained_S_all 1.035
_refine_ls_R_factor_all 0.1008
_refine_ls_R_factor_gt 0.0579
_refine_ls_shift/su_max 0.000
_refine_ls_shift/su_mean 0.000
_refine_ls_structure_factor_coef Fsqd
_refine_ls_weighting_details 'calc w=1/[\s^2^(Fo^2^)+(0.0518P)^2^+0.5737P] where P=(Fo^2^+2Fc^2^)/3'
_refine_ls_weighting_scheme calc
_refine_ls_wR_factor_gt 0.1136
_refine_ls_wR_factor_ref 0.1276
_reflns_number_gt 1396
_reflns_number_total 2161
_reflns_threshold_expression I>2\s(I)
_cod_data_source_file b807417h.txt
_cod_data_source_block shelxl
_cod_original_sg_symbol_H-M 'P b c a '
_cod_original_formula_sum ' C13 H17 N O2'
_cod_database_code 7150966

loop_
_symmetry_equiv_pos_as_xyz
'x, y, z'
'x+1/2, -y+1/2, -z'
'-x, y+1/2, -z+1/2'
'-x+1/2, -y, z+1/2'
'-x, -y, -z'
'-x-1/2, y-1/2, z'
'x, -y-1/2, z-1/2'
'x-1/2, y, -z-1/2'

loop_
_atom_site_label
_atom_site_type_symbol
_atom_site_fract_x
_atom_site_fract_y
_atom_site_fract_z
_atom_site_U_iso_or_equiv
_atom_site_adp_type
_atom_site_occupancy
_atom_site_symmetry_multiplicity
_atom_site_calc_flag
_atom_site_refinement_flags
_atom_site_disorder_assembly
_atom_site_disorder_group
O01 O 0.47568(13) 0.2211(2) 0.21052(9) 0.0440(5) Uani 1 1 d . . .
H01 H 0.4194(19) 0.276(3) 0.2052(12) 0.053 Uiso 1 1 d . . .
O02 O 0.69529(12) -0.13874(19) 0.32092(8) 0.0436(5) Uani 1 1 d . . .
N1 N 0.85926(14) -0.0563(2) 0.33126(10) 0.0353(5) Uani 1 1 d . . .
H1 H 0.9015(18) 0.010(3) 0.3166(11) 0.042 Uiso 1 1 d . . .
C1 C 0.55291(17) 0.2640(3) 0.16920(12) 0.0353(6) Uani 1 1 d . . .
C2 C 0.53655(19) 0.3691(3) 0.12271(12) 0.0425(7) Uani 1 1 d . . .
H2 H 0.4706 0.4134 0.1189 0.051 Uiso 1 1 calc R . .
C3 C 0.6158(2) 0.4101(3) 0.08173(12) 0.0470(7) Uani 1 1 d . . .
H3 H 0.6043 0.4831 0.0501 0.056 Uiso 1 1 calc R . .
C4 C 0.7114(2) 0.3453(3) 0.08657(13) 0.0451(7) Uani 1 1 d . . .
H4 H 0.7661 0.3739 0.0586 0.054 Uiso 1 1 calc R . .
C5 C 0.72707(18) 0.2392(3) 0.13220(12) 0.0402(7) Uani 1 1 d . . .
H5 H 0.7930 0.1944 0.1348 0.048 Uiso 1 1 calc R . .
C6 C 0.64930(17) 0.1950(3) 0.17491(12) 0.0329(6) Uani 1 1 d . . .
C7 C 0.66612(17) 0.0852(3) 0.22453(11) 0.0339(6) Uani 1 1 d . . .
H7 H 0.6064 0.0427 0.2434 0.041 Uiso 1 1 calc R . .
C8 C 0.75724(17) 0.0389(3) 0.24576(12) 0.0343(6) Uani 1 1 d . . .
H8 H 0.8181 0.0711 0.2244 0.041 Uiso 1 1 calc R . .
C9 C 0.76702(17) -0.0608(3) 0.30134(11) 0.0328(6) Uani 1 1 d . . .
C10 C 0.88743(17) -0.1268(3) 0.39327(11) 0.0354(6) Uani 1 1 d . . .
C11 C 0.8183(2) -0.0721(4) 0.44735(13) 0.0632(9) Uani 1 1 d . . .
H11A H 0.7466 -0.0999 0.4385 0.076 Uiso 1 1 calc R . .
H11B H 0.8232 0.0335 0.4499 0.076 Uiso 1 1 calc R . .
H11C H 0.8404 -0.1144 0.4887 0.076 Uiso 1 1 calc R . .
C12 C 0.9987(2) -0.0849(4) 0.40702(14) 0.0689(10) Uani 1 1 d . . .
H12A H 1.0037 0.0204 0.4113 0.083 Uiso 1 1 calc R . .
H12B H 1.0428 -0.1173 0.3712 0.083 Uiso 1 1 calc R . .
H12C H 1.0214 -0.1306 0.4475 0.083 Uiso 1 1 calc R . .
C13 C 0.8805(2) -0.2891(3) 0.38698(14) 0.0631(9) Uani 1 1 d . . .
H13A H 0.8088 -0.3169 0.3782 0.076 Uiso 1 1 calc R . .
H13B H 0.9036 -0.3343 0.4275 0.076 Uiso 1 1 calc R . .
H13C H 0.9246 -0.3214 0.3512 0.076 Uiso 1 1 calc R . .

loop_
_atom_site_aniso_label
_atom_site_aniso_U_11
_atom_site_aniso_U_22
_atom_site_aniso_U_33
_atom_site_aniso_U_23
_atom_site_aniso_U_13
_atom_site_aniso_U_12
O01 0.0309(9) 0.0396(12) 0.0615(12) 0.0103(10) 0.0022(9) 0.0057(8)
O02 0.0358(9) 0.0401(11) 0.0549(11) 0.0053(9) -0.0054(8) -0.0081(8)
N1 0.0325(11) 0.0342(13) 0.0391(12) 0.0040(10) -0.0024(9) -0.0036(9)
C1 0.0347(13) 0.0277(15) 0.0435(14) -0.0034(12) -0.0017(12) -0.0018(11)
C2 0.0417(14) 0.0329(16) 0.0530(17) 0.0015(14) -0.0072(13) 0.0064(12)
C3 0.0563(17) 0.0408(18) 0.0439(16) 0.0087(14) -0.0052(14) -0.0004(14)
C4 0.0469(16) 0.0457(18) 0.0427(16) 0.0044(14) 0.0042(13) -0.0051(13)
C5 0.0371(14) 0.0416(17) 0.0418(14) -0.0027(13) -0.0010(12) 0.0034(12)
C6 0.0339(13) 0.0279(14) 0.0369(13) -0.0040(12) -0.0009(11) 0.0014(11)
C7 0.0298(12) 0.0296(15) 0.0424(15) -0.0058(12) 0.0011(11) -0.0036(10)
C8 0.0309(12) 0.0343(15) 0.0376(13) -0.0033(12) 0.0034(11) -0.0007(11)
C9 0.0308(13) 0.0283(14) 0.0392(14) -0.0057(11) -0.0010(11) 0.0024(11)
C10 0.0369(13) 0.0337(16) 0.0354(14) 0.0018(11) -0.0049(11) -0.0011(11)
C11 0.081(2) 0.068(2) 0.0408(16) -0.0013(16) 0.0012(15) 0.0217(18)
C12 0.0549(18) 0.086(3) 0.066(2) 0.0274(19) -0.0224(16) -0.0170(17)
C13 0.093(2) 0.0371(19) 0.0598(19) 0.0014(15) -0.0266(17) 0.0083(16)

loop_
_atom_type_symbol
_atom_type_description
_atom_type_scat_dispersion_real
_atom_type_scat_dispersion_imag
_atom_type_scat_source
C C 0.0033 0.0016 'International Tables Vol C Tables 4.2.6.8 and 6.1.1.4'
H H 0.0000 0.0000 'International Tables Vol C Tables 4.2.6.8 and 6.1.1.4'
N N 0.0061 0.0033 'International Tables Vol C Tables 4.2.6.8 and 6.1.1.4'
O O 0.0106 0.0060 'International Tables Vol C Tables 4.2.6.8 and 6.1.1.4'

loop_
_geom_angle_atom_site_label_1
_geom_angle_atom_site_label_2
_geom_angle_atom_site_label_3
_geom_angle
_geom_angle_site_symmetry_1
_geom_angle_site_symmetry_3
_geom_angle_publ_flag
C1 O01 H01 110.7(17) . . ?
C9 N1 C10 127.0(2) . . ?
C9 N1 H1 114.8(16) . . ?
C10 N1 H1 116.9(16) . . ?
O01 C1 C2 121.5(2) . . ?
O01 C1 C6 117.6(2) . . ?
C2 C1 C6 120.9(2) . . ?
C3 C2 C1 120.2(2) . . ?
C3 C2 H2 119.9 . . ?
C1 C2 H2 119.9 . . ?
C4 C3 C2 120.2(2) . . ?
C4 C3 H3 119.9 . . ?
C2 C3 H3 119.9 . . ?
C5 C4 C3 119.5(2) . . ?
C5 C4 H4 120.3 . . ?
C3 C4 H4 120.3 . . ?
C4 C5 C6 122.2(2) . . ?
C4 C5 H5 118.9 . . ?
C6 C5 H5 118.9 . . ?
C5 C6 C1 116.9(2) . . ?
C5 C6 C7 122.5(2) . . ?
C1 C6 C7 120.5(2) . . ?
C8 C7 C6 126.0(2) . . ?
C8 C7 H7 117.0 . . ?
C6 C7 H7 117.0 . . ?
C7 C8 C9 122.2(2) . . ?
C7 C8 H8 118.9 . . ?
C9 C8 H8 118.9 . . ?
O02 C9 N1 122.2(2) . . ?
O02 C9 C8 123.4(2) . . ?
N1 C9 C8 114.4(2) . . ?
N1 C10 C13 110.4(2) . . ?
N1 C10 C11 110.0(2) . . ?
C13 C10 C11 111.1(2) . . ?
N1 C10 C12 106.40(19) . . ?
C13 C10 C12 109.1(2) . . ?
C11 C10 C12 109.7(2) . . ?
C10 C11 H11A 109.5 . . ?
C10 C11 H11B 109.5 . . ?
H11A C11 H11B 109.5 . . ?
C10 C11 H11C 109.5 . . ?
H11A C11 H11C 109.5 . . ?
H11B C11 H11C 109.5 . . ?
C10 C12 H12A 109.5 . . ?
C10 C12 H12B 109.5 . . ?
H12A C12 H12B 109.5 . . ?
C10 C12 H12C 109.5 . . ?
H12A C12 H12C 109.5 . . ?
H12B C12 H12C 109.5 . . ?
C10 C13 H13A 109.5 . . ?
C10 C13 H13B 109.5 . . ?
H13A C13 H13B 109.5 . . ?
C10 C13 H13C 109.5 . . ?
H13A C13 H13C 109.5 . . ?
H13B C13 H13C 109.5 . . ?

loop_
_geom_bond_atom_site_label_1
_geom_bond_atom_site_label_2
_geom_bond_distance
_geom_bond_site_symmetry_2
_geom_bond_publ_flag
O01 C1 1.371(3) . ?
O01 H01 0.90(3) . ?
O02 C9 1.243(3) . ?
N1 C9 1.344(3) . ?
N1 C10 1.480(3) . ?
N1 H1 0.87(3) . ?
C1 C2 1.381(3) . ?
C1 C6 1.406(3) . ?
C2 C3 1.381(3) . ?
C2 H2 0.9500 . ?
C3 C4 1.379(3) . ?
C3 H3 0.9500 . ?
C4 C5 1.374(4) . ?
C4 H4 0.9500 . ?
C5 C6 1.398(3) . ?
C5 H5 0.9500 . ?
C6 C7 1.458(3) . ?
C7 C8 1.328(3) . ?
C7 H7 0.9500 . ?
C8 C9 1.476(3) . ?
C8 H8 0.9500 . ?
C10 C13 1.510(4) . ?
C10 C11 1.516(4) . ?
C10 C12 1.518(3) . ?
C11 H11A 0.9800 . ?
C11 H11B 0.9800 . ?
C11 H11C 0.9800 . ?
C12 H12A 0.9800 . ?
C12 H12B 0.9800 . ?
C12 H12C 0.9800 . ?
C13 H13A 0.9800 . ?
C13 H13B 0.9800 . ?
C13 H13C 0.9800 . ?

loop_
_cod_related_entry_id
_cod_related_entry_database
_cod_related_entry_code
1 ChemSpider 30653430
